data_1010562
loop_
_publ_author_name
'Zintl, E.'
'Harder, A.'

_publ_section_title 'Konstitution der Erdalkalihydride'
_journal_coden_ASTM ZEELAI
_journal_issue 1
_journal_name_full
;
 Zeitschrift f\"ur Elektrochemie und angewandte physikalische Chemie
;
_journal_page_first 33
_journal_page_last 52
_journal_paper_doi 10.1002/bbpc.19350410110
_journal_volume 41
_journal_year 1935
_chemical_formula_structural 'Ba H2'
_chemical_formula_sum 'Ba H2'
_chemical_name_systematic 'Barium hydride'
_cell_angle_alpha 90
_cell_angle_beta 90
_cell_angle_gamma 90
_cell_formula_units_Z 4
_cell_length_a 6.788
_cell_length_b 7.829
_cell_length_c 4.167
_cell_volume 221.4
_exptl_crystal_density_meas 4.21
_cod_original_formula_sum 'H2 Ba'
_cod_database_code 1010562

loop_
_atom_site_label
_atom_site_fract_x
_atom_site_fract_y
_atom_site_fract_z
? ? ? ?
